data_1008436
loop_
_publ_author_name
'Averbuch-Pouchot, M T'

_publ_section_title
;
Synthesis and Crystal Structure of Cs H Mo O~2~ (P~2~ O~7~)
;
_journal_coden_ASTM JSSCBI
_journal_name_full 'Journal of Solid State Chemistry'
_journal_page_first 296
_journal_page_last 299
_journal_paper_doi 10.1016/0022-4596(89)90279-X
_journal_volume 79
_journal_year 1989
_chemical_formula_structural 'Cs H ((Mo O2) (P2 O7))'
_chemical_formula_sum 'Cs H Mo O9 P2'
_chemical_name_systematic 'Caesium hydrogen molybdatodiphosphate'
_space_group_IT_number 14
_symmetry_cell_setting monoclinic
_symmetry_Int_Tables_number 14
_symmetry_space_group_name_Hall '-P 2yab'
_symmetry_space_group_name_H-M 'P 1 21/a 1'
_cell_angle_alpha 90
_cell_angle_beta 100.10(7)
_cell_angle_gamma 90
_cell_formula_units_Z 4
_cell_length_a 9.670(5)
_cell_length_b 14.231(10)
_cell_length_c 6.265(5)
_cell_volume 848.8
_refine_ls_R_factor_all 0.033
_cod_original_formula_sum 'H Cs Mo O9 P2'
_cod_database_code 1008436

loop_
_symmetry_equiv_pos_as_xyz
x,y,z
1/2-x,1/2+y,-z
-x,-y,-z
1/2+x,1/2-y,z

loop_
_atom_site_label
_atom_site_type_symbol
_atom_site_symmetry_multiplicity
_atom_site_Wyckoff_symbol
_atom_site_fract_x
_atom_site_fract_y
_atom_site_fract_z
_atom_site_occupancy
_atom_site_attached_hydrogens
_atom_site_calc_flag
Mo1 Mo6+ 4 e 0.71584(3) 0.46363(2) 0.29654(4) 1. 0 d
Cs1 Cs1+ 4 e 0.8272(3) 0.17081(2) 0.18713(5) 1. 0 d
P1 P5+ 4 e 0.51790(9) 0.12887(6) 0.6031(1) 1. 0 d
P2 P5+ 4 e 0.28471(9) 0.08906(6) 0.8137(1) 1. 0 d
O1 O2- 4 e 0.9264(3) 0.4052(2) 0.4003(4) 1. 0 d
O2 O2- 4 e 0.1662(3) 0.4061(2) 0.6486(4) 1. 0 d
O3 O2- 4 e 0.5151(3) 0.2374(2) 0.5994(5) 1. 0 d
O4 O2- 4 e 0.9492(3) 0.4022(2) 0.8065(4) 1. 0 d
O5 O2- 4 e 0.7209(3) 0.4704(2) 0.6163(4) 1. 0 d
O6 O2- 4 e 0.7252(3) 0.3155(2) 0.8232(5) 1. 0 d
O7 O2- 4 e 0.2804(3) 0.0273(2) 0.0113(4) 1. 0 d
O8 O2- 4 e 0.1528(3) 0.1479(2) 0.2610(5) 1. 0 d
O9 O2- 4 e 0.4311(3) 0.4708(2) 0.7670(5) 1. 0 d
H1 H1+ 4 e 0.07(1) 0.235(8) 0.69(2) 1. 0 d

loop_
_atom_type_symbol
_atom_type_oxidation_number
Mo6+ 6.000
Cs1+ 1.000
P5+ 5.000
O2- -2.000
H1+ 1.000
